data_2222703
loop_
_publ_author_name
'Jiang, Bin'
'Liu, Zhilu'

_publ_section_title
;<i>catena</i>-Poly[[[[3-(2-pyridyl)-1<i>H</i>-pyrazole]nickel(II)]-\m-oxalato]
 sesquihydrate]
;
_journal_coeditor_code HB5014
_journal_issue 8
_journal_name_full 'Acta Crystallographica Section E'
_journal_page_first m898
_journal_page_last m899
_journal_paper_doi 10.1107/S1600536809026117
_journal_volume 65
_journal_year 2009
_chemical_formula_iupac '[Ni (C2 O4) (C8 H7 N3)], 1.5H2 O'
_chemical_formula_moiety 'C10 H7 Ni N3 O4, 1.5(H2 O)'
_chemical_formula_sum 'C10 H10 N3 Ni O5.5'
_chemical_formula_weight 318.92
_chemical_name_systematic
;\
<i>catena</i>-Poly[[[[3-(2-pyridyl)-1<i>H</i>-pyrazole]nickel(II)]-\m-\
oxalato] sesquihydrate]
;
_space_group_IT_number 33
_symmetry_cell_setting orthorhombic
_symmetry_space_group_name_Hall 'P 2c -2n'
_symmetry_space_group_name_H-M 'P n a 21'
_atom_sites_solution_hydrogens geom
_atom_sites_solution_primary direct
_atom_sites_solution_secondary difmap
_audit_creation_method SHELXL-97
_cell_angle_alpha 90.00
_cell_angle_beta 90.00
_cell_angle_gamma 90.00
_cell_formula_units_Z 8
_cell_length_a 9.763(2)
_cell_length_b 9.1970(18)
_cell_length_c 29.352(6)
_cell_measurement_reflns_used 4779
_cell_measurement_temperature 293(2)
_cell_measurement_theta_max 25.50
_cell_measurement_theta_min 2.32
_cell_volume 2635.5(9)
_computing_cell_refinement 'SAINT-Plus (Bruker, 2004)'
_computing_data_collection 'APEX2 (Bruker, 2004)'
_computing_data_reduction 'SAINT-Plus (Bruker, 2004)'
_computing_molecular_graphics 'SHELXTL (Sheldrick, 2008)'
_computing_publication_material 'SHELXTL (Sheldrick, 2008)'
_computing_structure_refinement 'SHELXL97 (Sheldrick, 2008)'
_computing_structure_solution 'SHELXS97 (Sheldrick, 2008)'
_diffrn_ambient_temperature 293(2)
_diffrn_measured_fraction_theta_full 0.985
_diffrn_measured_fraction_theta_max 0.985
_diffrn_measurement_device_type 'Bruker APEXII CCD area-detector'
_diffrn_measurement_method '\f and \w'
_diffrn_radiation_monochromator graphite
_diffrn_radiation_source 'fine-focus sealed tube'
_diffrn_radiation_type MoK\a
_diffrn_radiation_wavelength 0.71073
_diffrn_reflns_av_R_equivalents 0.0591
_diffrn_reflns_av_sigmaI/netI 0.0588
_diffrn_reflns_limit_h_max 11
_diffrn_reflns_limit_h_min -11
_diffrn_reflns_limit_k_max 10
_diffrn_reflns_limit_k_min -11
_diffrn_reflns_limit_l_max 35
_diffrn_reflns_limit_l_min -35
_diffrn_reflns_number 17815
_diffrn_reflns_theta_full 25.50
_diffrn_reflns_theta_max 25.50
_diffrn_reflns_theta_min 2.32
_diffrn_standards_decay_% 0
_diffrn_standards_interval_count 0
_diffrn_standards_interval_time 0
_diffrn_standards_number 0
_exptl_absorpt_coefficient_mu 1.496
_exptl_absorpt_correction_T_max 0.8897
_exptl_absorpt_correction_T_min 0.8409
_exptl_absorpt_correction_type multi-scan
_exptl_absorpt_process_details '(SADABS; Bruker, 2004)'
_exptl_crystal_colour green
_exptl_crystal_density_diffrn 1.607
_exptl_crystal_density_method 'not measured'
_exptl_crystal_description block
_exptl_crystal_F_000 1304
_exptl_crystal_size_max 0.12
_exptl_crystal_size_mid 0.10
_exptl_crystal_size_min 0.08
_refine_diff_density_max 0.467
_refine_diff_density_min -0.365
_refine_ls_abs_structure_details 'Flack (1983), 2287 Friedel pairs'
_refine_ls_abs_structure_Flack 0.50(3)
_refine_ls_extinction_method none
_refine_ls_goodness_of_fit_ref 0.999
_refine_ls_hydrogen_treatment mixed
_refine_ls_matrix_type full
_refine_ls_number_parameters 385
_refine_ls_number_reflns 4882
_refine_ls_number_restraints 12
_refine_ls_restrained_S_all 0.999
_refine_ls_R_factor_all 0.0726
_refine_ls_R_factor_gt 0.0557
_refine_ls_shift/su_max 0.001
_refine_ls_shift/su_mean 0.000
_refine_ls_structure_factor_coef Fsqd
_refine_ls_weighting_details 'calc w=1/[\s^2^(Fo^2^)+(0.078P)^2^+0.5477P] where P=(Fo^2^+2Fc^2^)/3'
_refine_ls_weighting_scheme calc
_refine_ls_wR_factor_gt 0.1277
_refine_ls_wR_factor_ref 0.1387
_reflns_number_gt 3723
_reflns_number_total 4882
_reflns_threshold_expression I>2\s(I)
_cod_data_source_file hb5014.cif
_cod_data_source_block I
_cod_depositor_comments
;
 Correcting the _chemical_name_systematic data item value by replacing
 the '<>' substring with the '<i>' substring after consulting the
 original publication.

 Antanas Vaitkus,
 2018-10-12

The following automatic conversions were performed:
'_symmetry_cell_setting' value 'Orthorhombic' changed to 'orthorhombic'
according to '/home/saulius/struct/CIF-dictionaries/cif_core.dic'
dictionary named 'cif_core.dic' version 2.4.1 from 2010-06-29.

Automatic conversion script
Id: cif_fix_enum 1527 2010-12-29 10:47:43Z saulius 

The following automatic conversions were performed:

'_symmetry_cell_setting' value 'Orthorhombic' changed to
'orthorhombic' according to
/home/saulius/struct/CIF-dictionaries/cif_core.dic dictionary named
'cif_core.dic' version 2.4.1 from 2010-06-29.

Automatic conversion script
Id: cif_fix_values 1715 2011-07-08 13:25:40Z adriana 
;
_cod_original_formula_sum 'C10 H10 N3 Ni1 O5.5'
_cod_database_code 2222703
_cod_database_fobs_code 2222703

loop_
_symmetry_equiv_pos_as_xyz
'x, y, z'
'-x, -y, z+1/2'
'x+1/2, -y+1/2, z'
'-x+1/2, y+1/2, z+1/2'

loop_
_atom_site_type_symbol
_atom_site_label
_atom_site_fract_x
_atom_site_fract_y
_atom_site_fract_z
_atom_site_U_iso_or_equiv
_atom_site_adp_type
_atom_site_calc_flag
_atom_site_refinement_flags
_atom_site_occupancy
_atom_site_disorder_assembly
_atom_site_disorder_group
Ni Ni1 0.31148(9) 1.09616(9) 0.84957(7) 0.0406(2) Uani d . 1 . .
Ni Ni2 0.55514(8) -0.09515(9) 0.08796(7) 0.0408(2) Uani d . 1 . .
C C1 0.3921(9) 0.0950(8) 0.0119(3) 0.049(2) Uani d . 1 . .
H H1 0.3731 0.0049 -0.0010 0.059 Uiso calc R 1 . .
C C2 0.3379(10) 0.2187(11) -0.0082(4) 0.062(2) Uani d . 1 . .
H H2 0.2809 0.2111 -0.0335 0.074 Uiso calc R 1 . .
C C3 0.3688(12) 0.3506(12) 0.0094(3) 0.077(4) Uani d . 1 . .
H H3 0.3325 0.4349 -0.0033 0.092 Uiso calc R 1 . .
C C4 0.4564(11) 0.3578(10) 0.0472(4) 0.060(3) Uani d . 1 . .
H H4 0.4850 0.4472 0.0585 0.073 Uiso calc R 1 . .
C C5 0.4996(10) 0.2304(8) 0.0671(3) 0.041(2) Uani d . 1 . .
C C6 0.5898(9) 0.2314(8) 0.1082(3) 0.036(2) Uani d . 1 . .
C C7 0.6452(10) 0.3438(9) 0.1323(4) 0.062(3) Uani d . 1 . .
H H7 0.6355 0.4430 0.1270 0.075 Uiso calc R 1 . .
C C8 0.7179(10) 0.2767(11) 0.1658(4) 0.061(3) Uani d . 1 . .
H H8 0.7664 0.3233 0.1888 0.073 Uiso calc R 1 . .
C C9 0.3240(8) -0.2826(8) 0.0649(3) 0.0342(19) Uani d . 1 . .
C C10 0.2918(7) -0.2229(7) 0.1133(3) 0.0254(15) Uani d . 1 . .
C C11 0.5767(6) 1.2152(8) 0.8712(2) 0.0236(13) Uani d . 1 . .
C C12 0.5476(8) 1.2747(8) 0.8228(3) 0.0325(18) Uani d . 1 . .
C C13 0.1336(9) 0.9194(11) 0.9256(3) 0.057(2) Uani d . 1 . .
H H13 0.1073 1.0111 0.9357 0.069 Uiso calc R 1 . .
C C14 0.0855(11) 0.7996(12) 0.9485(3) 0.071(3) Uani d . 1 . .
H H14 0.0292 0.8096 0.9738 0.085 Uiso calc R 1 . .
C C15 0.1225(10) 0.6663(12) 0.9331(4) 0.070(3) Uani d . 1 . .
H H15 0.0937 0.5844 0.9490 0.084 Uiso calc R 1 . .
C C16 0.1990(10) 0.6493(10) 0.8960(4) 0.060(3) Uani d . 1 . .
H H16 0.2158 0.5570 0.8843 0.072 Uiso calc R 1 . .
C C17 0.2534(9) 0.7723(8) 0.8749(3) 0.0372(19) Uani d . 1 . .
C C18 0.3377(9) 0.7695(8) 0.8356(3) 0.040(2) Uani d . 1 . .
C C19 0.3938(12) 0.6511(11) 0.8106(4) 0.071(3) Uani d . 1 . .
H H19 0.3789 0.5526 0.8157 0.085 Uiso calc R 1 . .
C C20 0.4713(14) 0.7090(12) 0.7784(5) 0.088(4) Uani d . 1 . .
H H20 0.5256 0.6582 0.7579 0.106 Uiso calc R 1 . .
N N1 0.2170(6) 0.9107(6) 0.8890(2) 0.0378(15) Uani d . 1 . .
N N2 0.3773(6) 0.8926(7) 0.8146(2) 0.0384(15) Uani d . 1 . .
N N3 0.4576(7) 0.8577(8) 0.7808(2) 0.0516(18) Uani d D 1 . .
N N4 0.4710(6) 0.1009(6) 0.0492(2) 0.0353(14) Uani d . 1 . .
N N5 0.6263(6) 0.1013(7) 0.1239(2) 0.0375(14) Uani d . 1 . .
N N6 0.7085(8) 0.1366(9) 0.1604(2) 0.0536(19) Uani d D 1 . .
O O1 0.4923(5) 1.1355(5) 0.88962(16) 0.0351(10) Uani d . 1 . .
O O2 0.6957(5) 1.2463(5) 0.8884(3) 0.0398(17) Uani d . 1 . .
O O3 0.4389(5) 1.2387(5) 0.8069(2) 0.0347(16) Uani d . 1 . .
O O4 0.6367(5) 1.3553(5) 0.80613(16) 0.0354(10) Uani d . 1 . .
O O5 0.2318(4) -0.3592(5) 0.04713(16) 0.0335(10) Uani d . 1 . .
O O6 0.4326(5) -0.2429(5) 0.0479(3) 0.0378(17) Uani d . 1 . .
O O7 0.1787(6) -0.2608(6) 0.1324(2) 0.0385(17) Uani d . 1 . .
O O8 0.3784(4) -0.1410(5) 0.13145(17) 0.0383(11) Uani d . 1 . .
O O9 0.6278(8) 0.6448(6) 0.2198(2) 0.0605(12) Uani d D 1 . .
O O10 0.8552(8) 0.9517(8) 0.2145(2) 0.0727(17) Uani d D 1 . .
O O11 0.3970(8) 0.9636(7) 0.2236(2) 0.0667(16) Uani d D 1 . .
H H6W 0.412(4) 0.905(5) 0.2033(15) 0.077(17) Uiso d D 1 . .
H H2W 0.632(6) 0.689(6) 0.1956(11) 0.074(19) Uiso d D 1 . .
H H1W 0.672(16) 0.569(10) 0.221(3) 0.083(10) Uiso d D 1 . .
H H3W 0.860(5) 0.989(8) 0.2399(12) 0.085(2) Uiso d D 1 . .
H H4W 0.927(3) 0.918(7) 0.2051(17) 0.093(2) Uiso d D 1 . .
H H5W 0.321(4) 0.957(7) 0.235(3) 0.107(4) Uiso d D 1 . .
H H3A 0.490(5) 0.935(4) 0.7611(14) 0.064(13) Uiso d D 1 . .
H H6A 0.71(3) 0.069(18) 0.186(5) 0.059(13) Uiso d D 1 . .

loop_
_atom_site_aniso_label
_atom_site_aniso_U_11
_atom_site_aniso_U_22
_atom_site_aniso_U_33
_atom_site_aniso_U_12
_atom_site_aniso_U_13
_atom_site_aniso_U_23
Ni1 0.0366(4) 0.0418(5) 0.0432(5) -0.0004(4) 0.0012(4) 0.0039(5)
Ni2 0.0352(4) 0.0420(5) 0.0453(5) 0.0012(4) -0.0004(4) -0.0020(5)
C1 0.064(5) 0.039(4) 0.045(4) 0.017(4) -0.007(4) -0.010(3)
C2 0.070(6) 0.072(6) 0.044(5) 0.024(5) -0.019(4) -0.002(5)
C3 0.116(9) 0.074(7) 0.041(5) 0.056(6) -0.014(5) 0.004(5)
C4 0.092(7) 0.037(5) 0.053(5) 0.014(4) -0.001(5) -0.008(4)
C5 0.047(5) 0.039(4) 0.039(5) 0.016(4) 0.012(4) 0.007(3)
C6 0.043(4) 0.030(4) 0.035(5) 0.005(3) -0.016(3) 0.005(3)
C7 0.081(6) 0.024(4) 0.082(7) -0.015(4) -0.021(6) -0.010(4)
C8 0.062(5) 0.057(5) 0.062(6) -0.012(5) -0.037(5) -0.015(5)
C9 0.051(5) 0.024(3) 0.028(4) 0.025(4) 0.000(3) -0.011(3)
C10 0.016(3) 0.031(3) 0.029(4) -0.002(3) 0.002(3) 0.000(3)
C11 0.016(3) 0.027(3) 0.028(3) -0.016(3) -0.002(2) -0.002(3)
C12 0.037(5) 0.031(3) 0.029(4) 0.010(3) 0.005(3) 0.007(3)
C13 0.060(5) 0.077(6) 0.035(4) -0.011(4) 0.008(4) -0.001(4)
C14 0.095(7) 0.082(7) 0.035(5) -0.046(7) 0.021(5) 0.007(5)
C15 0.082(7) 0.055(6) 0.071(7) -0.026(5) 0.006(5) 0.033(5)
C16 0.065(5) 0.033(5) 0.083(7) -0.018(4) 0.010(5) 0.017(5)
C17 0.044(5) 0.031(4) 0.038(5) -0.005(3) 0.005(4) 0.001(3)
C18 0.036(4) 0.031(4) 0.051(6) 0.000(3) -0.011(4) -0.004(3)
C19 0.096(8) 0.038(5) 0.079(7) -0.002(5) 0.024(6) 0.006(5)
C20 0.124(10) 0.046(5) 0.095(10) 0.030(7) 0.036(8) -0.023(7)
N1 0.043(3) 0.035(4) 0.036(3) -0.002(2) 0.006(3) 0.004(3)
N2 0.037(3) 0.034(3) 0.044(3) 0.006(2) 0.005(3) 0.003(3)
N3 0.050(4) 0.047(4) 0.058(5) 0.009(3) 0.019(3) -0.001(3)
N4 0.035(3) 0.037(3) 0.034(3) 0.016(2) -0.006(2) -0.007(3)
N5 0.041(3) 0.036(3) 0.036(3) 0.000(3) -0.014(3) -0.004(3)
N6 0.061(4) 0.058(5) 0.042(4) -0.005(3) -0.027(3) 0.000(3)
O1 0.034(2) 0.043(3) 0.029(2) -0.001(2) -0.004(2) 0.009(2)
O2 0.042(4) 0.042(4) 0.035(4) -0.009(2) -0.019(3) 0.0142(19)
O3 0.023(3) 0.045(4) 0.036(4) -0.0085(19) -0.005(2) 0.012(2)
O4 0.034(2) 0.041(3) 0.031(2) -0.009(2) -0.0058(19) 0.008(2)
O5 0.030(2) 0.039(2) 0.032(2) -0.006(2) 0.006(2) -0.011(2)
O6 0.022(3) 0.056(4) 0.036(4) -0.0070(19) 0.006(2) -0.018(2)
O7 0.035(3) 0.054(4) 0.026(4) -0.015(2) 0.016(2) -0.008(2)
O8 0.028(2) 0.052(3) 0.035(3) -0.005(2) 0.003(2) -0.016(2)
O9 0.090(4) 0.057(3) 0.034(2) -0.003(4) 0.015(2) 0.007(3)
O10 0.078(5) 0.096(5) 0.043(4) 0.011(4) -0.014(4) 0.017(4)
O11 0.084(5) 0.071(4) 0.045(4) -0.006(4) -0.011(4) -0.005(3)

loop_
_atom_type_symbol
_atom_type_description
_atom_type_scat_dispersion_real
_atom_type_scat_dispersion_imag
_atom_type_scat_source
C C 0.0033 0.0016 'International Tables Vol C Tables 4.2.6.8 and 6.1.1.4'
H H 0.0000 0.0000 'International Tables Vol C Tables 4.2.6.8 and 6.1.1.4'
N N 0.0061 0.0033 'International Tables Vol C Tables 4.2.6.8 and 6.1.1.4'
O O 0.0106 0.0060 'International Tables Vol C Tables 4.2.6.8 and 6.1.1.4'
Ni Ni 0.3393 1.1124 'International Tables Vol C Tables 4.2.6.8 and 6.1.1.4'

loop_
_geom_angle_atom_site_label_1
_geom_angle_atom_site_label_2
_geom_angle_atom_site_label_3
_geom_angle_site_symmetry_1
_geom_angle_site_symmetry_3
_geom_angle
_geom_angle_publ_flag
O1 Ni1 O2 . 3_475 91.6(2) ?
O1 Ni1 O4 . 3_475 158.28(17) ?
O2 Ni1 O4 3_475 3_475 76.2(2) ?
O1 Ni1 O3 . . 75.4(2) ?
O2 Ni1 O3 3_475 . 101.4(2) ?
O4 Ni1 O3 3_475 . 89.3(2) ?
O1 Ni1 N2 . . 99.0(2) ?
O2 Ni1 N2 3_475 . 162.9(2) ?
O4 Ni1 N2 3_475 . 97.4(2) ?
O3 Ni1 N2 . . 94.3(2) ?
O1 Ni1 N1 . . 100.5(2) ?
O2 Ni1 N1 3_475 . 91.3(2) ?
O4 Ni1 N1 3_475 . 97.8(2) ?
O3 Ni1 N1 . . 166.7(2) ?
N2 Ni1 N1 . . 73.7(2) ?
O5 Ni2 O6 3_545 . 91.0(2) ?
O5 Ni2 O8 3_545 . 157.52(16) ?
O6 Ni2 O8 . . 76.1(2) ?
O5 Ni2 N5 3_545 . 100.1(2) ?
O6 Ni2 N5 . . 162.0(2) ?
O8 Ni2 N5 . . 97.3(2) ?
O5 Ni2 O7 3_545 3_545 76.95(19) ?
O6 Ni2 O7 . 3_545 104.2(2) ?
O8 Ni2 O7 . 3_545 88.3(2) ?
N5 Ni2 O7 . 3_545 92.1(2) ?
O5 Ni2 N4 3_545 . 99.5(2) ?
O6 Ni2 N4 . . 91.5(2) ?
O8 Ni2 N4 . . 99.2(2) ?
N5 Ni2 N4 . . 72.9(2) ?
O7 Ni2 N4 3_545 . 163.9(2) ?
N4 C1 C2 . . 122.3(8) ?
N4 C1 H1 . . 118.9 ?
C2 C1 H1 . . 118.9 ?
C3 C2 C1 . . 119.2(9) ?
C3 C2 H2 . . 120.4 ?
C1 C2 H2 . . 120.4 ?
C2 C3 C4 . . 118.7(8) ?
C2 C3 H3 . . 120.6 ?
C4 C3 H3 . . 120.6 ?
C5 C4 C3 . . 118.9(9) ?
C5 C4 H4 . . 120.6 ?
C3 C4 H4 . . 120.6 ?
N4 C5 C4 . . 122.0(9) ?
N4 C5 C6 . . 116.6(7) ?
C4 C5 C6 . . 121.2(8) ?
N5 C6 C7 . . 113.3(8) ?
N5 C6 C5 . . 115.6(7) ?
C7 C6 C5 . . 131.1(8) ?
C6 C7 C8 . . 103.7(8) ?
C6 C7 H7 . . 128.1 ?
C8 C7 H7 . . 128.1 ?
N6 C8 C7 . . 108.9(7) ?
N6 C8 H8 . . 125.6 ?
C7 C8 H8 . . 125.6 ?
O6 C9 O5 . . 128.1(7) ?
O6 C9 C10 . . 116.2(7) ?
O5 C9 C10 . . 115.6(6) ?
O8 C10 O7 . . 123.8(8) ?
O8 C10 C9 . . 117.7(6) ?
O7 C10 C9 . . 118.5(6) ?
O1 C11 O2 . . 124.2(7) ?
O1 C11 C12 . . 119.4(6) ?
O2 C11 C12 . . 116.3(6) ?
O3 C12 O4 . . 128.8(8) ?
O3 C12 C11 . . 114.9(7) ?
O4 C12 C11 . . 116.3(7) ?
N1 C13 C14 . . 123.2(9) ?
N1 C13 H13 . . 118.4 ?
C14 C13 H13 . . 118.4 ?
C15 C14 C13 . . 118.2(9) ?
C15 C14 H14 . . 120.9 ?
C13 C14 H14 . . 120.9 ?
C16 C15 C14 . . 121.9(8) ?
C16 C15 H15 . . 119.0 ?
C14 C15 H15 . . 119.1 ?
C15 C16 C17 . . 118.8(9) ?
C15 C16 H16 . . 120.6 ?
C17 C16 H16 . . 120.6 ?
N1 C17 C16 . . 121.0(8) ?
N1 C17 C18 . . 114.2(7) ?
C16 C17 C18 . . 124.6(8) ?
N2 C18 C17 . . 121.7(7) ?
N2 C18 C19 . . 107.2(8) ?
C17 C18 C19 . . 131.2(8) ?
C20 C19 C18 . . 106.3(8) ?
C20 C19 H19 . . 126.8 ?
C18 C19 H19 . . 126.9 ?
C19 C20 N3 . . 108.0(9) ?
C19 C20 H20 . . 126.0 ?
N3 C20 H20 . . 126.0 ?
C13 N1 C17 . . 116.6(7) ?
C13 N1 Ni1 . . 127.5(6) ?
C17 N1 Ni1 . . 115.8(5) ?
N3 N2 C18 . . 108.4(7) ?
N3 N2 Ni1 . . 136.9(5) ?
C18 N2 Ni1 . . 114.3(5) ?
N2 N3 C20 . . 109.9(8) ?
N2 N3 H3A . . 118(3) ?
C20 N3 H3A . . 132(3) ?
C5 N4 C1 . . 118.6(7) ?
C5 N4 Ni2 . . 115.7(5) ?
C1 N4 Ni2 . . 125.6(5) ?
C6 N5 N6 . . 102.3(6) ?
C6 N5 Ni2 . . 119.1(5) ?
N6 N5 Ni2 . . 138.5(5) ?
C8 N6 N5 . . 111.7(7) ?
C8 N6 H6A . . 123(10) ?
N5 N6 H6A . . 116(10) ?
C11 O1 Ni1 . . 114.3(4) ?
C11 O2 Ni1 . 3_575 114.2(5) ?
C12 O3 Ni1 . . 116.1(6) ?
C12 O4 Ni1 . 3_575 116.1(5) ?
C9 O5 Ni2 . 3_445 117.1(4) ?
C9 O6 Ni2 . . 116.4(6) ?
C10 O7 Ni2 . 3_445 111.8(5) ?
C10 O8 Ni2 . . 113.6(4) ?
H2W O9 H1W . . 116(8) ?
H3W O10 H4W . . 115(5) ?
H6W O11 H5W . . 114(6) ?

loop_
_geom_bond_atom_site_label_1
_geom_bond_atom_site_label_2
_geom_bond_site_symmetry_2
_geom_bond_distance
_geom_bond_publ_flag
Ni1 O1 . 2.152(5) y
Ni1 O3 . 2.200(6) y
Ni1 O2 3_475 2.163(6) y
Ni1 O4 3_475 2.177(4) y
Ni1 N1 . 2.259(6) y
Ni1 N2 . 2.230(6) y
Ni2 O6 . 2.159(6) y
Ni2 O8 . 2.188(4) y
Ni2 O5 3_545 2.142(4) y
Ni2 O7 3_545 2.217(6) y
Ni2 N4 . 2.285(6) y
Ni2 N5 . 2.205(6) y
C1 N4 . 1.340(11) ?
C1 C2 . 1.386(11) ?
C1 H1 . 0.9300 ?
C2 C3 . 1.353(14) ?
C2 H2 . 0.9300 ?
C3 C4 . 1.401(15) ?
C3 H3 . 0.9300 ?
C4 C5 . 1.376(12) ?
C4 H4 . 0.9300 ?
C5 N4 . 1.331(10) ?
C5 C6 . 1.494(13) ?
C6 N5 . 1.331(9) ?
C6 C7 . 1.363(12) ?
C7 C8 . 1.362(15) ?
C7 H7 . 0.9300 ?
C8 N6 . 1.301(11) ?
C8 H8 . 0.9300 ?
C9 O6 . 1.227(9) ?
C9 O5 . 1.257(9) ?
C9 C10 . 1.555(10) ?
C10 O8 . 1.251(8) ?
C10 O7 . 1.287(9) ?
C11 O1 . 1.228(7) ?
C11 O2 . 1.299(8) ?
C11 C12 . 1.550(11) ?
C12 O3 . 1.206(10) ?
C12 O4 . 1.243(9) ?
C13 N1 . 1.349(11) ?
C13 C14 . 1.374(12) ?
C13 H13 . 0.9300 ?
C14 C15 . 1.355(16) ?
C14 H14 . 0.9300 ?
C15 C16 . 1.330(15) ?
C15 H15 . 0.9300 ?
C16 C17 . 1.395(11) ?
C16 H16 . 0.9300 ?
C17 N1 . 1.385(10) ?
C17 C18 . 1.416(13) ?
C18 N2 . 1.346(10) ?
C18 C19 . 1.424(13) ?
C19 C20 . 1.321(17) ?
C19 H19 . 0.9300 ?
C20 N3 . 1.376(12) ?
C20 H20 . 0.9300 ?
N2 N3 . 1.304(9) ?
N3 H3A . 0.97(4) ?
N5 N6 . 1.376(9) ?
N6 H6A . 0.98(16) ?
O2 Ni1 3_575 2.163(6) ?
O4 Ni1 3_575 2.177(4) ?
O5 Ni2 3_445 2.142(4) ?
O7 Ni2 3_445 2.217(6) ?
O9 H2W . 0.82(4) ?
O9 H1W . 0.82(12) ?
O10 H3W . 0.82(5) ?
O10 H4W . 0.82(4) ?
O11 H6W . 0.82(4) ?
O11 H5W . 0.82(5) ?

loop_
_geom_hbond_atom_site_label_D
_geom_hbond_atom_site_label_H
_geom_hbond_atom_site_label_A
_geom_hbond_site_symmetry_A
_geom_hbond_distance_DH
_geom_hbond_distance_HA
_geom_hbond_distance_DA
_geom_hbond_angle_DHA
N3 H3A O11 2_675 0.97(4) 1.81(2) 2.745(10) 160(5)
N6 H6A O10 1_545 0.98(16) 2.0(2) 2.732(9) 133(5)
O9 H2W O7 3 0.82(4) 2.02(4) 2.822(9) 166(6)
O9 H1W O11 3_565 0.82(12) 2.22(15) 2.813(11) 130(16)
O10 H3W O4 4_644 0.82(5) 2.30(7) 2.834(9) 123(7)
O10 H4W O9 3_565 0.82(4) 2.08(3) 2.811(11) 148(5)
O11 H5W O9 3_465 0.82(5) 2.15(4) 2.813(11) 138(5)
O11 H6W O8 1_565 0.82(4) 2.17(4) 2.876(9) 144(6)
